data_2200707
loop_
_publ_author_name
'Hansen, Lars Kr.'
'St\/ormer, Fredrik C.'
'Petersen, Dirk'
'Aasen, Arne J.'

_publ_section_title
;
 Cycloechinulin, a Trp-Ala-derived alkaloid from the fungus
 <i>Aspergillus ochraceus</i>
;
_journal_issue 10
_journal_name_full 'Acta Crystallographica Section E'
_journal_page_first o909
_journal_page_last o912
_journal_paper_doi 10.1107/S1600536801014234
_journal_volume 57
_journal_year 2001
_chemical_formula_iupac 'C20 H21 N3 O3, 0.25C H4 O'
_chemical_formula_moiety 'C20 H21 N3 O3, 0.25C H4 O'
_chemical_formula_sum 'C20.25 H22 N3 O3.25'
_chemical_formula_weight 359.41
_chemical_name_systematic ?
_space_group_IT_number 4
_symmetry_cell_setting monoclinic
_symmetry_space_group_name_Hall 'P 2yb'
_symmetry_space_group_name_H-M 'P 1 21 1'
_audit_creation_method SHELXL-97
_cell_angle_alpha 90.00
_cell_angle_beta 114.270(10)
_cell_angle_gamma 90.00
_cell_formula_units_Z 8
_cell_length_a 15.222(2)
_cell_length_b 16.848(2)
_cell_length_c 15.930(2)
_cell_measurement_reflns_used 25
_cell_measurement_temperature 298(2)
_cell_measurement_theta_max 18
_cell_measurement_theta_min 12
_cell_volume 3724.3(9)
_computing_cell_refinement 'CELLDIM in CAD4-PC Software'
_computing_data_collection 'CAD-4-PC Software (Enraf-Nonius, 1992)'
_computing_data_reduction 'XCAD4 (McArdle & Higgins, 1995)'
_computing_molecular_graphics 'ORTEX (McArdle, 1995)'
_computing_publication_material 'OSCAIL (McArdle, 1993)'
_computing_structure_refinement 'SHELXL97 (Sheldrick, 1997)'
_computing_structure_solution 'SHELXS97 (Sheldrick, 1997)'
_diffrn_ambient_temperature 298(2)
_diffrn_measured_fraction_theta_full .994
_diffrn_measured_fraction_theta_max .994
_diffrn_measurement_device_type 'Enraf-Nonius CAD-4'
_diffrn_measurement_method \w-2\q
_diffrn_radiation_monochromator graphite
_diffrn_radiation_source 'fine-focus sealed tube'
_diffrn_radiation_type MoK\a
_diffrn_radiation_wavelength .71069
_diffrn_reflns_av_R_equivalents .0276
_diffrn_reflns_av_sigmaI/netI .1682
_diffrn_reflns_limit_h_max 18
_diffrn_reflns_limit_h_min -18
_diffrn_reflns_limit_k_max 19
_diffrn_reflns_limit_k_min -19
_diffrn_reflns_limit_l_max 18
_diffrn_reflns_limit_l_min -18
_diffrn_reflns_number 14273
_diffrn_reflns_theta_full 25.01
_diffrn_reflns_theta_max 25.01
_diffrn_reflns_theta_min 1.40
_diffrn_standards_decay_% 12
_diffrn_standards_interval_time 120
_diffrn_standards_number 3
_exptl_absorpt_coefficient_mu .088
_exptl_absorpt_correction_type none
_exptl_crystal_colour colourless
_exptl_crystal_density_diffrn 1.282
_exptl_crystal_density_method 'not measured'
_exptl_crystal_description block
_exptl_crystal_F_000 1524
_exptl_crystal_size_max .6
_exptl_crystal_size_mid .3
_exptl_crystal_size_min .3
_refine_diff_density_max .523
_refine_diff_density_min -.305
_refine_ls_abs_structure_details '(Flack, 1983), 6232 Friedel pairs'
_refine_ls_abs_structure_Flack 2.7(19)
_refine_ls_extinction_method none
_refine_ls_goodness_of_fit_ref .826
_refine_ls_hydrogen_treatment constr
_refine_ls_matrix_type full
_refine_ls_number_parameters 973
_refine_ls_number_reflns 13028
_refine_ls_number_restraints 43
_refine_ls_restrained_S_all .825
_refine_ls_R_factor_all .1767
_refine_ls_R_factor_gt .0636
_refine_ls_shift/su_max .121
_refine_ls_shift/su_mean .004
_refine_ls_structure_factor_coef Fsqd
_refine_ls_weighting_details 'calc w = 1/[\s^2^(Fo^2^)+(0.1209P)^2^] where P = (Fo^2^+2Fc^2^)/3'
_refine_ls_weighting_scheme calc
_refine_ls_wR_factor_ref .2089
_reflns_number_gt 4745
_reflns_number_total 13028
_reflns_threshold_expression I>2\s(I)
_cod_data_source_file ob6067.cif
_cod_data_source_block I
_cod_depositor_comments
;
The following automatic conversions were performed:
'_symmetry_cell_setting' value 'Monoclinic' changed to 'monoclinic'
according to '/home/saulius/struct/CIF-dictionaries/cif_core.dic'
dictionary named 'cif_core.dic' version 2.4.1 from 2010-06-29.

Automatic conversion script
Id: cif_fix_enum 1527 2010-12-29 10:47:43Z saulius 

The following automatic conversions were performed:

'_symmetry_cell_setting' value 'Monoclinic' changed to 'monoclinic'
according to /home/saulius/struct/CIF-dictionaries/cif_core.dic
dictionary named 'cif_core.dic' version 2.4.1 from 2010-06-29.

Automatic conversion script
Id: cif_fix_values 1715 2011-07-08 13:25:40Z adriana 
;
_cod_original_cell_volume 3724.3(8)
_cod_original_sg_symbol_H-M 'P 21'
_cod_database_code 2200707

loop_
_symmetry_equiv_pos_as_xyz
'x, y, z'
'-x, y+1/2, -z'

loop_
_atom_site_label
_atom_site_fract_x
_atom_site_fract_y
_atom_site_fract_z
_atom_site_U_iso_or_equiv
_atom_site_adp_type
_atom_site_calc_flag
_atom_site_refinement_flags
_atom_site_occupancy
_atom_site_disorder_assembly
_atom_site_disorder_group
_atom_site_type_symbol
N313 .3176(4) .8772(3) .6824(4) .0434(15) Uani d . 1 . . N
H313 .3063 .9069 .7207 .056 Uiso calc R 1 . . H
O303 .3073(4) .7653(3) .7550(4) .0621(16) Uani d . 1 . . O
N301 .4542(4) .5291(3) .5274(4) .0443(16) Uani d . 1 . . N
H301 .4756 .5125 .4882 .058 Uiso calc R 1 . . H
O302 .4571(4) .9263(3) .5635(4) .0664(15) Uani d . 1 . . O
N316 .4327(4) .8067(3) .6135(4) .0391(14) Uani d . 1 . . N
O301 .3755(5) .2854(3) .6410(5) .092(2) Uani d . 1 . . O
O203 .7523(3) .4610(3) .2024(4) .0548(15) Uani d . 1 . . O
N216 .8783(4) .4202(3) .0567(4) .0470(16) Uani d . 1 . . N
O201 .9150(5) .9362(3) .1660(4) .088(2) Uani d . 1 . . O
N201 1.0123(4) .6886(3) .0782(4) .0537(17) Uani d . 1 . . N
H201 1.0553 .7034 .0596 .070 Uiso calc R 1 . . H
N213 .8009(4) .3453(3) .1624(4) .0536(18) Uani d . 1 . . N
H213 .7569 .3184 .1703 .070 Uiso calc R 1 . . H
O202 .9021(4) .2999(3) .0088(4) .0704(17) Uani d . 1 . . O
O403 .6676(4) .0549(3) .7304(4) .0561(14) Uani d . 1 . . O
N416 .5351(4) .0198(3) .8686(4) .0367(14) Uani d . 1 . . N
N113 .7739(4) -.0177(3) .6388(4) .0526(17) Uani d . 1 . . N
H113 .7348 .0054 .6575 .068 Uiso calc R 1 . . H
O103 .7475(3) -.1303(3) .6971(4) .0605(15) Uani d . 1 . . O
O401 .6259(4) .5364(3) .8661(5) .0719(17) Uani d . 1 . . O
N413 .6438(4) -.0569(3) .7941(4) .0430(15) Uani d . 1 . . N
H413 .6597 -.0843 .7570 .056 Uiso calc R 1 . . H
N401 .5617(4) .2932(3) .9864(4) .0519(17) Uani d . 1 . . N
H401 .5469 .3107 1.0296 .067 Uiso calc R 1 . . H
O402 .4924(4) -.0983(3) .9052(4) .0575(14) Uani d . 1 . . O
N101 .9706(5) -.3650(4) .5439(5) .072(2) Uani d . 1 . . N
H101 1.0053 -.3824 .5168 .094 Uiso calc R 1 . . H
O102 .9438(6) .0326(4) .5508(7) .154(4) Uani d U 1 . . O
O101 .8637(4) -.6068(3) .6327(4) .0787(18) Uani d . 1 . . O
N116 .9118(6) -.0854(4) .5950(7) .114(4) Uani d U 1 . . N
O501 .2435(5) .2437(4) .1973(6) .114(2) Uani d . 1 . . O
H501 .2379 .2798 .2293 .159 Uiso calc R 1 . . H
C102 .9556(6) -.2853(4) .5547(6) .058(2) Uani d . 1 . . C
C103 .8956(5) -.2812(4) .5987(6) .048(2) Uani d . 1 . . C
C104 .8242(6) -.3979(5) .6626(6) .068(3) Uani d . 1 . . C
H104 .7904 -.3663 .6872 .089 Uiso calc R 1 . . H
C105 .8190(6) -.4786(5) .6675(7) .068(3) Uani d . 1 . . C
H105 .7819 -.5020 .6948 .089 Uiso calc R 1 . . H
C106 .8695(6) -.5244(4) .6315(6) .062(2) Uani d . 1 . . C
C107 .9206(6) -.4950(4) .5871(6) .058(2) Uani d . 1 . . C
H107 .9522 -.5280 .5615 .076 Uiso calc R 1 . . H
C108 .9240(6) -.4127(5) .5813(6) .060(2) Uani d . 1 . . C
C109 .8793(6) -.3619(4) .6213(6) .050(2) Uani d . 1 . . C
C110 .8543(5) -.2155(5) .6254(6) .058(2) Uani d . 1 . . C
H110 .8159 -.2336 .6542 .075 Uiso calc R 1 . . H
C111 .8525(6) -.1360(5) .6225(6) .066(3) Uani d . 1 . . C
C112 .7895(5) -.0936(4) .6572(5) .046(2) Uani d . 1 . . C
C114 .8157(5) .0308(4) .5904(5) .0520(19) Uani d . 1 . . C
H114 .7645 .0432 .5300 .068 Uiso calc R 1 . . H
C115 .8919(8) -.0057(5) .5752(10) .109(5) Uani d U 1 . . C
C122 .8465(9) .1067(6) .6419(10) .133(5) Uani d U 1 . . C
H12G .9117 .1019 .6869 .186 Uiso calc R 1 . . H
H12H .8051 .1186 .6723 .186 Uiso calc R 1 . . H
H12I .8425 .1487 .5997 .186 Uiso calc R 1 . . H
C119 .9905(6) -.2202(5) .5108(6) .062(2) Uani d . 1 . . C
C120 1.0611(8) -.2543(5) .4758(8) .108(4) Uani d U 1 . . C
H12A 1.0818 -.2132 .4462 .151 Uiso calc R 1 . . H
H12B 1.0304 -.2959 .4324 .151 Uiso calc R 1 . . H
H12C 1.1159 -.2754 .5265 .151 Uiso calc R 1 . . H
C121 .9032(8) -.1752(7) .4382(6) .123(5) Uani d U 1 . . C
H12D .8744 -.1420 .4690 .172 Uiso calc R 1 . . H
H12E .8565 -.2128 .4000 .172 Uiso calc R 1 . . H
H12F .9248 -.1428 .4007 .172 Uiso calc R 1 . . H
C118 1.0484(6) -.1660(5) .5881(7) .069(3) Uani d . 1 . . C
H118 1.1145 -.1748 .6139 .090 Uiso calc R 1 . . H
C117 1.0197(6) -.1097(6) .6233(6) .088(3) Uani d . 1 . . C
H117 1.0664 -.0803 .6697 .114 Uiso calc R 1 . . H
C123 .8131(7) -.6425(5) .6800(7) .087(3) Uani d . 1 . . C
H12J .8367 -.6220 .7415 .122 Uiso calc R 1 . . H
H12K .8226 -.6990 .6821 .122 Uiso calc R 1 . . H
H12L .7456 -.6309 .6483 .122 Uiso calc R 1 . . H
C202 .9826(5) .6127(4) .0780(5) .0477(19) Uani d . 1 . . C
C203 .9160(5) .6106(4) .1157(5) .0420(19) Uani d . 1 . . C
C204 .8478(5) .7249(4) .1756(5) .0465(19) Uani d . 1 . . C
H204 .8085 .6934 .1937 .060 Uiso calc R 1 . . H
C205 .8481(5) .8073(5) .1865(5) .057(2) Uani d . 1 . . C
H205 .8082 .8306 .2107 .074 Uiso calc R 1 . . H
C206 .9099(5) .8556(5) .1603(5) .053(2) Uani d . 1 . . C
C207 .9690(5) .8201(5) .1229(5) .058(2) Uani d . 1 . . C
H207 1.0104 .8497 .1056 .076 Uiso calc R 1 . . H
C208 .9623(5) .7391(4) .1132(5) .048(2) Uani d . 1 . . C
C209 .9049(5) .6906(4) .1386(6) .054(2) Uani d . 1 . . C
C210 .8668(5) .5456(4) .1378(5) .0406(18) Uani d . 1 . . C
H210 .8377 .5620 .1760 .053 Uiso calc R 1 . . H
C211 .8516(5) .4662(4) .1174(5) .042(2) Uani d . 1 . . C
C212 .7964(5) .4269(5) .1632(6) .055(2) Uani d . 1 . . C
C214 .8778(6) .3027(4) .1485(5) .054(2) Uani d . 1 . . C
H214 .9384 .3090 .2032 .071 Uiso calc R 1 . . H
C215 .8874(5) .3408(4) .0665(6) .052(2) Uani d . 1 . . C
C222 .8526(9) .2154(5) .1333(9) .119(5) Uani d U 1 . . C
H22G .8331 .1967 .1801 .167 Uiso calc R 1 . . H
H22H .9079 .1860 .1365 .167 Uiso calc R 1 . . H
H22I .8007 .2081 .0738 .167 Uiso calc R 1 . . H
C219 1.0233(5) .5434(4) .0447(5) .0451(19) Uani d . 1 . . C
C220 1.0910(6) .5732(5) -.0016(6) .077(3) Uani d . 1 . . C
H22A 1.0565 .6101 -.0499 .107 Uiso calc R 1 . . H
H22B 1.1113 .5287 -.0269 .107 Uiso calc R 1 . . H
H22C 1.1464 .5989 .0437 .107 Uiso calc R 1 . . H
C221 1.0799(5) .4864(4) .1207(5) .056(2) Uani d . 1 . . C
H22D 1.1396 .5106 .1606 .078 Uiso calc R 1 . . H
H22E 1.0929 .4389 .0945 .078 Uiso calc R 1 . . H
H22F 1.0431 .4733 .1555 .078 Uiso calc R 1 . . H
C218 .9362(5) .5069(3) -.0349(5) .0429(19) Uani d . 1 . . C
H218 .9255 .5231 -.0941 .056 Uiso calc R 1 . . H
C217 .8743(4) .4542(4) -.0272(5) .0408(17) Uani d . 1 . . C
H217 .8238 .4381 -.0815 .053 Uiso calc R 1 . . H
C223 .8612(7) .9760(5) .2074(7) .086(3) Uani d . 1 . . C
H22J .7940 .9646 .1737 .120 Uiso calc R 1 . . H
H22K .8716 1.0322 .2068 .120 Uiso calc R 1 . . H
H22L .8816 .9583 .2699 .120 Uiso calc R 1 . . H
C302 .4483(4) .6068(4) .5478(5) .0335(17) Uani d . 1 . . C
C303 .4075(5) .6122(4) .6101(5) .0391(19) Uani d . 1 . . C
C304 .3604(5) .4960(4) .6925(6) .059(2) Uani d . 1 . . C
H304 .3456 .5273 .7330 .077 Uiso calc R 1 . . H
C305 .3510(6) .4141(5) .6933(6) .066(3) Uani d . 1 . . C
H305 .3240 .3909 .7302 .086 Uiso calc R 1 . . H
C306 .3812(5) .3676(4) .6403(6) .060(3) Uani d . 1 . . C
C307 .4149(6) .3994(5) .5809(6) .059(2) Uani d . 1 . . C
H307 .4332 .3674 .5433 .077 Uiso calc R 1 . . H
C308 .4209(5) .4801(4) .5785(6) .048(2) Uani d . 1 . . C
C309 .3920(4) .5312(4) .6309(5) .0360(18) Uani d . 1 . . C
C310 .3772(5) .6781(4) .6515(5) .0407(18) Uani d . 1 . . C
H310 .3467 .6603 .6879 .053 Uiso calc R 1 . . H
C311 .3815(5) .7571(4) .6508(5) .048(2) Uani d . 1 . . C
C312 .3335(5) .8001(4) .7013(6) .044(2) Uani d . 1 . . C
C314 .3185(5) .9129(4) .6005(5) .0459(19) Uani d . 1 . . C
H314 .2612 .8952 .5473 .060 Uiso calc R 1 . . H
C315 .4059(5) .8837(4) .5894(5) .0454(19) Uani d . 1 . . C
C322 .3158(6) 1.0029(4) .6059(6) .071(3) Uani d . 1 . . C
H32G .2626 1.0186 .6198 .100 Uiso calc R 1 . . H
H32H .3081 1.0253 .5478 .100 Uiso calc R 1 . . H
H32I .3749 1.0216 .6533 .100 Uiso calc R 1 . . H
C319 .4804(5) .6724(4) .5025(5) .0438(19) Uani d . 1 . . C
C320 .5382(7) .6385(5) .4513(7) .081(3) Uani d . 1 . . C
H32A .5922 .6090 .4935 .114 Uiso calc R 1 . . H
H32B .5609 .6812 .4255 .114 Uiso calc R 1 . . H
H32C .4977 .6041 .4028 .114 Uiso calc R 1 . . H
C321 .3935(5) .7178(4) .4337(5) .060(2) Uani d . 1 . . C
H32D .3616 .6860 .3796 .084 Uiso calc R 1 . . H
H32E .4149 .7665 .4171 .084 Uiso calc R 1 . . H
H32F .3495 .7293 .4613 .084 Uiso calc R 1 . . H
C318 .5475(5) .7260(4) .5799(5) .049(2) Uani d . 1 . . C
H318 .6129 .7176 .5968 .064 Uiso calc R 1 . . H
C317 .5272(5) .7810(4) .6253(5) .050(2) Uani d . 1 . . C
H317 .5791 .8067 .6705 .065 Uiso calc R 1 . . H
C323 .3563(6) .2467(5) .7095(7) .078(3) Uani d . 1 . . C
H32J .3973 .2677 .7687 .109 Uiso calc R 1 . . H
H32K .3682 .1909 .7079 .109 Uiso calc R 1 . . H
H32L .2901 .2549 .6987 .109 Uiso calc R 1 . . H
C402 .5593(5) .2135(4) .9627(5) .0439(19) Uani d . 1 . . C
C403 .5895(5) .2104(4) .8897(5) .0399(19) Uani d . 1 . . C
C404 .6341(5) .3265(4) .8044(4) .0397(18) Uani d . 1 . . C
H404 .6489 .2952 .7638 .052 Uiso calc R 1 . . H
C405 .6377(5) .4076(4) .8002(5) .054(2) Uani d . 1 . . C
H405 .6516 .4313 .7544 .071 Uiso calc R 1 . . H
C406 .6207(5) .4550(5) .8634(6) .054(2) Uani d . 1 . . C
C407 .5955(5) .4224(4) .9312(6) .049(2) Uani d . 1 . . C
H407 .5828 .4541 .9727 .064 Uiso calc R 1 . . H
C408 .5903(5) .3398(4) .9332(5) .0401(18) Uani d . 1 . . C
C409 .6082(5) .2913(4) .8699(5) .048(2) Uani d . 1 . . C
C410 .6063(5) .1432(4) .8431(5) .046(2) Uani d . 1 . . C
H410 .6379 .1598 .8071 .059 Uiso calc R 1 . . H
C411 .5920(4) .0652(4) .8336(5) .0358(18) Uani d . 1 . . C
C412 .6371(5) .0211(4) .7827(5) .0457(19) Uani d . 1 . . C
C414 .6262(5) -.0989(4) .8641(5) .0419(18) Uani d . 1 . . C
H414 .6038 -.1522 .8403 .054 Uiso calc R 1 . . H
C415 .5452(5) -.0585(4) .8810(5) .0394(17) Uani d . 1 . . C
C422 .7133(6) -.1085(5) .9521(5) .082(3) Uani d . 1 . . C
H42G .7608 -.1391 .9412 .115 Uiso calc R 1 . . H
H42H .6960 -.1353 .9962 .115 Uiso calc R 1 . . H
H42I .7394 -.0572 .9755 .115 Uiso calc R 1 . . H
C419 .5284(5) .1488(4) 1.0092(5) .0437(19) Uani d . 1 . . C
C420 .4890(7) .1827(5) 1.0757(6) .075(3) Uani d . 1 . . C
H42A .5353 .2186 1.1176 .105 Uiso calc R 1 . . H
H42B .4769 .1402 1.1097 .105 Uiso calc R 1 . . H
H42C .4300 .2106 1.0416 .105 Uiso calc R 1 . . H
C421 .6106(6) .0954(5) 1.0622(5) .065(2) Uani d . 1 . . C
H42D .6437 .0810 1.0245 .091 Uiso calc R 1 . . H
H42E .5868 .0484 1.0798 .091 Uiso calc R 1 . . H
H42F .6543 .1224 1.1163 .091 Uiso calc R 1 . . H
C418 .4491(5) .1077(4) .9325(5) .0470(19) Uani d . 1 . . C
H418 .3876 .1238 .9241 .061 Uiso calc R 1 . . H
C417 .4506(5) .0522(4) .8739(5) .0471(19) Uani d . 1 . . C
H417 .3914 .0326 .8327 .061 Uiso calc R 1 . . H
C423 .6467(6) .5742(5) .7993(7) .080(3) Uani d . 1 . . C
H42J .7071 .5551 .8018 .112 Uiso calc R 1 . . H
H42K .6507 .6304 .8102 .112 Uiso calc R 1 . . H
H42L .5966 .5633 .7397 .112 Uiso calc R 1 . . H
C502 .1553(8) .2274(6) .1279(8) .138(5) Uani d . 1 . . C
H50A .1073 .2258 .1524 .193 Uiso calc R 1 . . H
H50B .1578 .1769 .1010 .193 Uiso calc R 1 . . H
H50C .1391 .2679 .0816 .193 Uiso calc R 1 . . H

loop_
_atom_site_aniso_label
_atom_site_aniso_U_11
_atom_site_aniso_U_22
_atom_site_aniso_U_33
_atom_site_aniso_U_12
_atom_site_aniso_U_13
_atom_site_aniso_U_23
N313 .053(3) .032(3) .054(4) .005(3) .030(3) .001(3)
O303 .080(4) .044(3) .098(5) .002(3) .073(4) .006(3)
N301 .057(4) .032(4) .059(4) -.004(3) .040(3) -.010(3)
O302 .087(4) .046(3) .089(4) -.005(3) .059(4) .001(3)
N316 .044(3) .035(4) .054(4) .004(3) .035(3) .004(3)
O301 .150(6) .033(4) .134(6) .000(4) .099(5) .014(4)
O203 .061(3) .041(3) .087(4) .007(2) .055(3) .011(3)
N216 .044(4) .037(4) .072(5) -.004(3) .036(4) .000(3)
O201 .137(6) .030(3) .114(5) -.008(4) .068(5) -.005(3)
N201 .054(4) .042(4) .085(5) -.009(3) .049(4) .004(3)
N213 .065(4) .041(4) .084(5) -.011(3) .060(4) .005(3)
O202 .089(4) .049(3) .108(5) -.006(3) .075(4) -.013(3)
O403 .088(4) .029(3) .074(4) .008(3) .056(3) .006(3)
N416 .036(3) .018(3) .063(4) -.006(2) .027(3) -.001(3)
N113 .061(4) .041(4) .082(5) -.003(3) .054(4) .002(3)
O103 .075(3) .039(3) .104(4) -.011(3) .074(3) .000(3)
O401 .111(4) .024(3) .117(5) -.008(3) .083(4) -.005(3)
N413 .063(4) .026(3) .048(4) .003(3) .031(3) -.009(3)
N401 .069(4) .030(4) .074(5) -.004(3) .048(4) -.008(3)
O402 .074(3) .032(3) .084(4) -.005(2) .050(3) .005(3)
N101 .096(5) .053(4) .112(6) -.001(4) .088(5) -.008(4)
O102 .217(8) .058(4) .313(12) .010(5) .236(9) .030(6)
O101 .103(4) .039(4) .128(5) -.005(3) .082(4) .001(3)
N116 .146(8) .048(5) .240(11) .008(4) .171(8) .024(6)
O501 .109(6) .090(6) .138(7) .008(4) .046(5) -.027(4)
C102 .071(6) .026(4) .090(7) .001(4) .046(5) -.008(4)
C103 .055(5) .029(4) .081(6) .006(3) .049(5) .002(4)
C104 .072(6) .048(6) .116(8) -.002(4) .068(6) -.006(5)
C105 .078(6) .043(5) .114(8) -.019(4) .070(6) -.021(5)
C106 .077(6) .020(4) .096(7) -.002(4) .042(6) -.005(4)
C107 .071(6) .037(5) .089(7) .004(4) .055(5) -.010(4)
C108 .062(5) .050(5) .084(6) .005(4) .046(5) -.003(4)
C109 .073(5) .031(4) .071(6) .007(4) .056(5) .000(4)
C110 .063(5) .038(5) .092(7) -.004(4) .053(5) -.002(4)
C111 .071(6) .060(6) .094(7) .003(4) .061(6) .014(5)
C112 .057(5) .022(4) .073(6) .004(3) .043(4) -.007(4)
C114 .051(4) .052(5) .053(5) .000(4) .023(4) .000(4)
C115 .115(8) .049(6) .232(14) -.001(5) .142(9) .027(7)
C122 .210(13) .050(7) .212(14) -.025(7) .160(12) .001(8)
C119 .097(6) .059(6) .074(6) -.033(5) .080(6) -.028(5)
C120 .152(9) .048(6) .204(12) -.015(5) .155(9) -.005(6)
C121 .160(10) .154(11) .028(5) -.081(9) .013(6) .002(6)
C118 .086(6) .051(5) .105(7) .006(5) .075(6) .003(5)
C117 .076(6) .097(7) .091(7) -.021(6) .036(6) -.008(6)
C123 .107(7) .048(6) .122(8) -.015(5) .062(7) -.001(5)
C202 .068(5) .029(4) .061(5) -.001(4) .042(4) -.002(4)
C203 .043(4) .043(5) .048(5) -.006(3) .027(4) -.001(4)
C204 .066(5) .037(5) .047(5) -.005(4) .033(4) -.004(4)
C205 .058(5) .065(6) .051(5) .005(4) .026(5) -.004(4)
C206 .065(5) .064(6) .043(5) .002(4) .034(4) .006(4)
C207 .067(5) .044(5) .070(6) -.012(4) .034(5) .005(4)
C208 .047(5) .048(5) .062(5) .008(4) .034(4) .015(4)
C209 .053(5) .042(5) .076(6) .000(4) .037(5) -.007(4)
C210 .039(4) .046(5) .051(5) .002(3) .032(4) -.001(4)
C211 .040(4) .032(5) .073(6) .009(3) .041(4) .010(4)
C212 .044(5) .055(6) .077(6) .003(4) .038(5) .012(5)
C214 .065(5) .056(5) .063(5) .008(4) .048(5) .012(4)
C215 .067(5) .040(5) .071(6) .001(4) .050(5) -.007(4)
C222 .215(13) .036(5) .196(12) .007(6) .175(11) .009(7)
C219 .049(4) .035(4) .055(5) .003(3) .025(4) .007(4)
C220 .071(6) .083(7) .111(8) .011(5) .072(6) .016(6)
C221 .048(4) .047(4) .070(6) .004(4) .023(4) .011(4)
C218 .070(5) .020(4) .065(5) .009(3) .055(5) .005(3)
C217 .047(4) .038(4) .044(4) .001(3) .025(4) .013(3)
C223 .133(8) .036(5) .087(7) .012(5) .043(7) -.013(5)
C302 .036(4) .029(4) .043(4) -.005(3) .023(4) -.005(3)
C303 .054(5) .025(4) .049(5) .007(3) .032(4) .004(4)
C304 .075(6) .026(5) .100(7) -.010(4) .058(5) -.014(4)
C305 .087(6) .057(6) .096(7) -.002(4) .080(6) -.010(5)
C306 .070(5) .017(4) .109(8) -.003(4) .053(6) .006(4)
C307 .078(6) .030(5) .078(6) .001(4) .042(5) -.009(4)
C308 .041(4) .039(5) .073(6) .004(3) .034(4) .001(4)
C309 .032(4) .046(5) .035(4) .005(3) .018(3) .004(4)
C310 .055(5) .035(5) .048(5) .002(3) .037(4) .005(4)
C311 .066(5) .036(5) .059(5) .004(4) .044(5) .004(4)
C312 .047(4) .035(5) .075(6) -.009(3) .048(4) -.004(4)
C314 .050(4) .037(4) .056(5) .003(3) .027(4) -.002(4)
C315 .046(4) .045(5) .051(5) -.002(4) .026(4) -.009(4)
C322 .094(6) .036(4) .114(7) .008(4) .074(6) .002(4)
C319 .042(5) .043(5) .054(5) .004(4) .028(4) .006(4)
C320 .135(8) .038(5) .113(8) -.009(5) .093(7) -.013(5)
C321 .082(6) .043(5) .045(5) -.019(4) .017(5) -.015(4)
C318 .053(5) .035(4) .061(5) -.004(3) .025(4) -.004(4)
C317 .043(4) .052(5) .061(5) -.019(4) .027(4) -.026(4)
C323 .080(6) .045(6) .112(8) .006(4) .043(6) .029(5)
C402 .050(4) .038(4) .041(5) .005(4) .016(4) -.007(4)
C403 .057(5) .019(4) .051(5) -.011(3) .030(4) -.009(4)
C404 .054(4) .044(5) .029(4) -.003(4) .025(4) .000(4)
C405 .075(6) .032(5) .061(5) -.017(4) .033(5) .001(4)
C406 .063(5) .045(6) .065(6) -.008(4) .038(5) -.013(4)
C407 .054(5) .035(5) .076(6) -.004(3) .044(4) -.018(4)
C408 .065(5) .028(4) .034(4) -.004(3) .029(4) -.007(3)
C409 .056(5) .039(5) .052(5) -.010(4) .025(4) -.016(4)
C410 .051(5) .039(5) .057(5) -.003(3) .032(4) -.007(4)
C411 .026(4) .035(4) .043(4) -.005(3) .011(3) -.016(3)
C412 .061(5) .030(4) .052(5) .001(3) .029(4) .000(4)
C414 .063(5) .028(4) .053(5) .003(3) .043(4) .008(3)
C415 .048(4) .035(4) .046(4) -.004(3) .030(4) .012(3)
C422 .064(5) .098(7) .082(7) .030(5) .028(5) .039(6)
C419 .059(5) .021(4) .053(5) .001(3) .025(4) .001(3)
C420 .105(7) .085(7) .071(6) -.026(5) .071(6) -.005(5)
C421 .093(6) .048(5) .051(5) -.010(5) .026(5) .006(4)
C418 .050(4) .042(5) .063(5) -.007(4) .037(4) .000(4)
C417 .045(4) .035(4) .064(5) -.013(3) .025(4) .005(4)
C423 .088(7) .038(6) .141(9) -.002(4) .074(7) .012(6)
C502 .127(10) .092(8) .133(10) -.035(7) -.010(9) -.011(7)

loop_
_atom_type_symbol
_atom_type_description
_atom_type_scat_dispersion_real
_atom_type_scat_dispersion_imag
_atom_type_scat_source
C C .0033 .0016 'International Tables Vol C Tables 4.2.6.8 and 6.1.1.4'
H H .0000 .0000 'International Tables Vol C Tables 4.2.6.8 and 6.1.1.4'
N N .0061 .0033 'International Tables Vol C Tables 4.2.6.8 and 6.1.1.4'
O O .0106 .0060 'International Tables Vol C Tables 4.2.6.8 and 6.1.1.4'

loop_
_geom_angle_atom_site_label_1
_geom_angle_atom_site_label_2
_geom_angle_atom_site_label_3
_geom_angle
C312 N313 C314 122.9(6)
C312 N313 H313 118.5
C314 N313 H313 118.5
C302 N301 C308 110.7(6)
C302 N301 H301 124.7
C308 N301 H301 124.7
C315 N316 C311 121.4(6)
C315 N316 C317 119.3(6)
C311 N316 C317 117.1(6)
C306 O301 C323 120.2(8)
C215 N216 C211 120.5(7)
C215 N216 C217 117.9(6)
C211 N216 C217 120.1(5)
C206 O201 C223 118.4(7)
C202 N201 C208 109.8(6)
C202 N201 H201 125.1
C208 N201 H201 125.1
C212 N213 C214 122.4(6)
C212 N213 H213 118.8
C214 N213 H213 118.8
C415 N416 C411 122.4(6)
C415 N416 C417 114.8(5)
C411 N416 C417 121.5(5)
C112 N113 C114 126.4(6)
C112 N113 H113 116.8
C114 N113 H113 116.8
C406 O401 C423 117.6(7)
C412 N413 C414 124.5(6)
C412 N413 H413 117.8
C414 N413 H413 117.8
C408 N401 C402 111.7(6)
C408 N401 H401 124.1
C402 N401 H401 124.1
C108 N101 C102 112.2(7)
C108 N101 H101 123.9
C102 N101 H101 123.9
C106 O101 C123 118.9(7)
C115 N116 C111 122.8(7)
C115 N116 C117 115.0(7)
C111 N116 C117 118.2(7)
C502 O501 H501 109.5
C103 C102 N101 106.9(7)
C103 C102 C119 129.8(7)
N101 C102 C119 122.7(7)
C102 C103 C110 131.6(7)
C102 C103 C109 107.4(6)
C110 C103 C109 120.9(7)
C105 C104 C109 121.1(8)
C105 C104 H104 119.4
C109 C104 H104 119.4
C104 C105 C106 118.9(8)
C104 C105 H105 120.6
C106 C105 H105 120.6
C107 C106 C105 123.9(7)
C107 C106 O101 115.4(7)
C105 C106 O101 120.5(8)
C106 C107 C108 116.6(7)
C106 C107 H107 121.7
C108 C107 H107 121.7
N101 C108 C107 131.1(8)
N101 C108 C109 106.0(7)
C107 C108 C109 122.7(8)
C104 C109 C108 116.6(7)
C104 C109 C103 135.9(7)
C108 C109 C103 107.1(7)
C111 C110 C103 140.7(8)
C111 C110 H110 109.7
C103 C110 H110 109.7
C110 C111 N116 126.8(8)
C110 C111 C112 118.6(7)
N116 C111 C112 114.4(7)
O103 C112 N113 121.2(7)
O103 C112 C111 120.3(7)
N113 C112 C111 118.4(7)
C115 C114 N113 114.8(7)
C115 C114 C122 111.8(8)
N113 C114 C122 107.6(7)
C115 C114 H114 107.5
N113 C114 H114 107.5
C122 C114 H114 107.5
O102 C115 N116 119.0(9)
O102 C115 C114 121.1(9)
N116 C115 C114 119.8(7)
C114 C122 H12G 109.5
C114 C122 H12H 109.5
H12G C122 H12H 109.5
C114 C122 H12I 109.5
H12G C122 H12I 109.5
H12H C122 H12I 109.5
C118 C119 C102 105.2(7)
C118 C119 C120 105.6(7)
C102 C119 C120 109.5(7)
C118 C119 C121 110.4(8)
C102 C119 C121 110.1(7)
C120 C119 C121 115.5(8)
C119 C120 H12A 109.5
C119 C120 H12B 109.5
H12A C120 H12B 109.5
C119 C120 H12C 109.5
H12A C120 H12C 109.5
H12B C120 H12C 109.5
C119 C121 H12D 109.5
C119 C121 H12E 109.5
H12D C121 H12E 109.5
C119 C121 H12F 109.5
H12D C121 H12F 109.5
H12E C121 H12F 109.5
C117 C118 C119 128.9(8)
C117 C118 H118 115.5
C119 C118 H118 115.6
C118 C117 N116 125.4(9)
C118 C117 H117 117.3
N116 C117 H117 117.3
O101 C123 H12J 109.5
O101 C123 H12K 109.5
H12J C123 H12K 109.5
O101 C123 H12L 109.5
H12J C123 H12L 109.5
H12K C123 H12L 109.5
N201 C202 C203 109.2(6)
N201 C202 C219 122.9(6)
C203 C202 C219 127.8(6)
C202 C203 C209 105.9(6)
C202 C203 C210 132.3(7)
C209 C203 C210 121.7(7)
C209 C204 C205 120.3(8)
C209 C204 H204 119.9
C205 C204 H204 119.9
C204 C205 C206 119.9(8)
C204 C205 H205 120.1
C206 C205 H205 120.1
O201 C206 C207 115.2(7)
O201 C206 C205 125.1(7)
C207 C206 C205 119.7(8)
C208 C207 C206 116.2(7)
C208 C207 H207 121.9
C206 C207 H207 121.9
C207 C208 C209 125.9(8)
C207 C208 N201 128.4(7)
C209 C208 N201 105.7(6)
C204 C209 C208 118.1(7)
C204 C209 C203 132.5(7)
C208 C209 C203 109.4(7)
C211 C210 C203 137.0(7)
C211 C210 H210 111.5
C203 C210 H210 111.5
C210 C211 N216 128.6(6)
C210 C211 C212 113.2(7)
N216 C211 C212 118.1(7)
O203 C212 N213 120.6(7)
O203 C212 C211 125.6(7)
N213 C212 C211 113.7(7)
N213 C214 C222 109.5(7)
N213 C214 C215 106.8(6)
C222 C214 C215 112.4(7)
N213 C214 H214 109.4
C222 C214 H214 109.4
C215 C214 H214 109.4
O202 C215 N216 120.5(8)
O202 C215 C214 120.9(7)
N216 C215 C214 118.6(7)
C214 C222 H22G 109.5
C214 C222 H22H 109.5
H22G C222 H22H 109.5
C214 C222 H22I 109.5
H22G C222 H22I 109.5
H22H C222 H22I 109.5
C221 C219 C202 113.0(6)
C221 C219 C218 115.0(6)
C202 C219 C218 105.0(5)
C221 C219 C220 108.1(6)
C202 C219 C220 111.0(6)
C218 C219 C220 104.5(6)
C219 C220 H22A 109.5
C219 C220 H22B 109.5
H22A C220 H22B 109.5
C219 C220 H22C 109.5
H22A C220 H22C 109.5
H22B C220 H22C 109.5
C219 C221 H22D 109.5
C219 C221 H22E 109.5
H22D C221 H22E 109.5
C219 C221 H22F 109.5
H22D C221 H22F 109.5
H22E C221 H22F 109.5
C217 C218 C219 126.3(7)
C217 C218 H218 116.9
C219 C218 H218 116.9
C218 C217 N216 126.2(7)
C218 C217 H217 116.9
N216 C217 H217 116.9
O201 C223 H22J 109.5
O201 C223 H22K 109.5
H22J C223 H22K 109.5
O201 C223 H22L 109.5
H22J C223 H22L 109.5
H22K C223 H22L 109.5
N301 C302 C303 109.4(6)
N301 C302 C319 121.6(6)
C303 C302 C319 128.9(6)
C302 C303 C309 105.5(6)
C302 C303 C310 134.3(6)
C309 C303 C310 120.2(6)
C305 C304 C309 119.9(8)
C305 C304 H304 120.0
C309 C304 H304 120.0
C306 C305 C304 120.2(8)
C306 C305 H305 119.9
C304 C305 H305 119.9
C307 C306 C305 121.6(7)
C307 C306 O301 116.2(8)
C305 C306 O301 122.1(8)
C306 C307 C308 117.5(8)
C306 C307 H307 121.2
C308 C307 H307 121.2
C307 C308 C309 124.0(8)
C307 C308 N301 130.6(8)
C309 C308 N301 105.4(6)
C308 C309 C304 116.5(7)
C308 C309 C303 109.0(6)
C304 C309 C303 134.4(7)
C311 C310 C303 137.0(7)
C311 C310 H310 111.5
C303 C310 H310 111.5
C310 C311 N316 128.6(7)
C310 C311 C312 116.6(7)
N316 C311 C312 114.5(6)
O303 C312 N313 122.7(7)
O303 C312 C311 121.2(7)
N313 C312 C311 116.0(7)
N313 C314 C315 108.0(6)
N313 C314 C322 110.8(6)
C315 C314 C322 112.4(6)
N313 C314 H314 108.5
C315 C314 H314 108.5
C322 C314 H314 108.5
O302 C315 N316 119.0(6)
O302 C315 C314 123.8(7)
N316 C315 C314 117.2(6)
C314 C322 H32G 109.5
C314 C322 H32H 109.5
H32G C322 H32H 109.5
C314 C322 H32I 109.5
H32G C322 H32I 109.5
H32H C322 H32I 109.5
C302 C319 C321 110.8(5)
C302 C319 C318 106.7(6)
C321 C319 C318 112.1(6)
C302 C319 C320 110.5(6)
C321 C319 C320 108.7(7)
C318 C319 C320 108.0(6)
C319 C320 H32A 109.5
C319 C320 H32B 109.5
H32A C320 H32B 109.5
C319 C320 H32C 109.5
H32A C320 H32C 109.5
H32B C320 H32C 109.5
C319 C321 H32D 109.5
C319 C321 H32E 109.5
H32D C321 H32E 109.5
C319 C321 H32F 109.5
H32D C321 H32F 109.5
H32E C321 H32F 109.5
C317 C318 C319 129.9(7)
C317 C318 H318 115.1
C319 C318 H318 115.1
C318 C317 N316 126.9(7)
C318 C317 H317 116.5
N316 C317 H317 116.5
O301 C323 H32J 109.5
O301 C323 H32K 109.5
H32J C323 H32K 109.5
O301 C323 H32L 109.5
H32J C323 H32L 109.5
H32K C323 H32L 109.5
N401 C402 C403 106.0(6)
N401 C402 C419 123.2(7)
C403 C402 C419 130.8(6)
C402 C403 C410 129.9(6)
C402 C403 C409 107.6(6)
C410 C403 C409 122.4(6)
C405 C404 C409 119.4(7)
C405 C404 H404 120.3
C409 C404 H404 120.3
C404 C405 C406 121.0(7)
C404 C405 H405 119.5
C406 C405 H405 119.5
O401 C406 C405 124.9(7)
O401 C406 C407 113.4(7)
C405 C406 C407 121.7(7)
C408 C407 C406 116.5(7)
C408 C407 H407 121.8
C406 C407 H407 121.8
N401 C408 C407 129.0(7)
N401 C408 C409 108.5(6)
C407 C408 C409 122.2(7)
C404 C409 C408 119.1(7)
C404 C409 C403 134.8(7)
C408 C409 C403 106.0(6)
C411 C410 C403 141.6(7)
C411 C410 H410 109.2
C403 C410 H410 109.2
C410 C411 N416 125.5(6)
C410 C411 C412 118.2(7)
N416 C411 C412 116.2(6)
O403 C412 N413 121.1(7)
O403 C412 C411 121.8(7)
N413 C412 C411 117.1(7)
N413 C414 C422 114.0(6)
N413 C414 C415 109.9(5)
C422 C414 C415 110.7(6)
N413 C414 H414 107.3
C422 C414 H414 107.3
C415 C414 H414 107.3
O402 C415 N416 122.6(6)
O402 C415 C414 119.6(6)
N416 C415 C414 117.8(6)
C414 C422 H42G 109.5
C414 C422 H42H 109.5
H42G C422 H42H 109.5
C414 C422 H42I 109.5
H42G C422 H42I 109.5
H42H C422 H42I 109.5
C418 C419 C421 113.1(6)
C418 C419 C402 104.2(6)
C421 C419 C402 110.9(6)
C418 C419 C420 109.1(6)
C421 C419 C420 108.1(7)
C402 C419 C420 111.3(6)
C419 C420 H42A 109.5
C419 C420 H42B 109.5
H42A C420 H42B 109.5
C419 C420 H42C 109.5
H42A C420 H42C 109.5
H42B C420 H42C 109.5
C419 C421 H42D 109.5
C419 C421 H42E 109.5
H42D C421 H42E 109.5
C419 C421 H42F 109.5
H42D C421 H42F 109.5
H42E C421 H42F 109.5
C417 C418 C419 131.5(7)
C417 C418 H418 114.3
C419 C418 H418 114.3
C418 C417 N416 125.8(6)
C418 C417 H417 117.1
N416 C417 H417 117.1
O401 C423 H42J 109.5
O401 C423 H42K 109.5
H42J C423 H42K 109.5
O401 C423 H42L 109.5
H42J C423 H42L 109.5
H42K C423 H42L 109.5
O501 C502 H50A 109.5
O501 C502 H50B 109.5
H50A C502 H50B 109.5
O501 C502 H50C 109.5
H50A C502 H50C 109.5
H50B C502 H50C 109.5

loop_
_geom_bond_atom_site_label_1
_geom_bond_atom_site_label_2
_geom_bond_site_symmetry_2
_geom_bond_distance
_geom_bond_publ_flag
N313 C312 . 1.333(9) ?
N313 C314 . 1.442(8) ?
N313 H313 . .8600 ?
O303 C312 . 1.231(8) ?
N301 C302 . 1.361(8) ?
N301 C308 . 1.393(9) ?
N301 H301 . .8600 ?
O302 C315 . 1.247(8) ?
N316 C315 . 1.366(9) ?
N316 C311 . 1.429(8) ?
N316 C317 . 1.438(8) ?
O301 C306 . 1.388(9) ?
O301 C323 . 1.402(10) ?
O203 C212 . 1.231(9) ?
N216 C215 . 1.347(8) ?
N216 C211 . 1.422(9) ?
N216 C217 . 1.432(8) ?
O201 C206 . 1.362(9) ?
O201 C223 . 1.414(10) ?
N201 C202 . 1.354(8) ?
N201 C208 . 1.402(9) ?
N201 H201 . .8600 ?
N213 C212 . 1.377(9) ?
N213 C214 . 1.466(8) ?
N213 H213 . .8600 ?
O202 C215 . 1.240(8) ?
O403 C412 . 1.245(8) ?
N416 C415 . 1.334(8) ?
N416 C411 . 1.430(8) ?
N416 C417 . 1.432(8) ?
N113 C112 . 1.312(8) ?
N113 C114 . 1.438(8) ?
N113 H113 . .8600 ?
O103 C112 . 1.236(8) ?
O401 C406 . 1.374(9) ?
O401 C423 . 1.383(10) ?
N413 C412 . 1.326(8) ?
N413 C414 . 1.436(7) ?
N413 H413 . .8600 ?
N401 C408 . 1.352(8) ?
N401 C402 . 1.391(9) ?
N401 H401 . .8600 ?
O402 C415 . 1.223(7) ?
N101 C108 . 1.360(9) ?
N101 C102 . 1.385(9) ?
N101 H101 . .8600 ?
O102 C115 . 1.200(9) ?
O101 C106 . 1.391(8) ?
O101 C123 . 1.414(9) ?
N116 C115 . 1.384(11) ?
N116 C111 . 1.435(10) ?
N116 C117 . 1.568(12) ?
O501 C502 . 1.372(11) ?
O501 H501 . .8200 ?
C102 C103 . 1.363(10) ?
C102 C119 . 1.510(11) ?
C103 C110 . 1.422(10) ?
C103 C109 . 1.453(10) ?
C104 C105 . 1.366(11) ?
C104 C109 . 1.400(10) ?
C104 H104 . .9300 ?
C105 C106 . 1.371(10) ?
C105 H105 . .9300 ?
C106 C107 . 1.344(10) ?
C107 C108 . 1.392(10) ?
C107 H107 . .9300 ?
C108 C109 . 1.401(10) ?
C110 C111 . 1.339(10) ?
C110 H110 . .9300 ?
C111 C112 . 1.474(10) ?
C114 C115 . 1.420(11) ?
C114 C122 . 1.488(12) ?
C114 H114 . .9800 ?
C122 H12G . .9600 ?
C122 H12H . .9600 ?
C122 H12I . .9600 ?
C119 C118 . 1.495(12) ?
C119 C120 . 1.513(10) ?
C119 C121 . 1.554(13) ?
C120 H12A . .9600 ?
C120 H12B . .9600 ?
C120 H12C . .9600 ?
C121 H12D . .9600 ?
C121 H12E . .9600 ?
C121 H12F . .9600 ?
C118 C117 . 1.267(11) ?
C118 H118 . .9300 ?
C117 H117 . .9300 ?
C123 H12J . .9600 ?
C123 H12K . .9600 ?
C123 H12L . .9600 ?
C202 C203 . 1.375(9) ?
C202 C219 . 1.516(10) ?
C203 C209 . 1.423(10) ?
C203 C210 . 1.450(9) ?
C204 C209 . 1.363(10) ?
C204 C205 . 1.399(10) ?
C204 H204 . .9300 ?
C205 C206 . 1.430(10) ?
C205 H205 . .9300 ?
C206 C207 . 1.401(10) ?
C207 C208 . 1.372(10) ?
C207 H207 . .9300 ?
C208 C209 . 1.373(10) ?
C210 C211 . 1.373(9) ?
C210 H210 . .9300 ?
C211 C212 . 1.476(10) ?
C214 C222 . 1.515(11) ?
C214 C215 . 1.516(10) ?
C214 H214 . .9800 ?
C222 H22G . .9600 ?
C222 H22H . .9600 ?
C222 H22I . .9600 ?
C219 C221 . 1.508(9) ?
C219 C218 . 1.536(10) ?
C219 C220 . 1.576(9) ?
C220 H22A . .9600 ?
C220 H22B . .9600 ?
C220 H22C . .9600 ?
C221 H22D . .9600 ?
C221 H22E . .9600 ?
C221 H22F . .9600 ?
C218 C217 . 1.336(8) ?
C218 H218 . .9300 ?
C217 H217 . .9300 ?
C223 H22J . .9600 ?
C223 H22K . .9600 ?
C223 H22L . .9600 ?
C302 C303 . 1.373(9) ?
C302 C319 . 1.507(9) ?
C303 C309 . 1.446(9) ?
C303 C310 . 1.459(9) ?
C304 C305 . 1.388(10) ?
C304 C309 . 1.390(10) ?
C304 H304 . .9300 ?
C305 C306 . 1.362(10) ?
C305 H305 . .9300 ?
C306 C307 . 1.359(10) ?
C307 C308 . 1.364(10) ?
C307 H307 . .9300 ?
C308 C309 . 1.390(10) ?
C310 C311 . 1.332(9) ?
C310 H310 . .9300 ?
C311 C312 . 1.479(10) ?
C314 C315 . 1.495(9) ?
C314 C322 . 1.519(9) ?
C314 H314 . .9800 ?
C322 H32G . .9600 ?
C322 H32H . .9600 ?
C322 H32I . .9600 ?
C319 C321 . 1.530(10) ?
C319 C318 . 1.530(10) ?
C319 C320 . 1.536(10) ?
C320 H32A . .9600 ?
C320 H32B . .9600 ?
C320 H32C . .9600 ?
C321 H32D . .9600 ?
C321 H32E . .9600 ?
C321 H32F . .9600 ?
C318 C317 . 1.288(9) ?
C318 H318 . .9300 ?
C317 H317 . .9300 ?
C323 H32J . .9600 ?
C323 H32K . .9600 ?
C323 H32L . .9600 ?
C402 C403 . 1.416(10) ?
C402 C419 . 1.498(10) ?
C403 C410 . 1.434(9) ?
C403 C409 . 1.452(10) ?
C404 C405 . 1.371(9) ?
C404 C409 . 1.391(9) ?
C404 H404 . .9300 ?
C405 C406 . 1.389(10) ?
C405 H405 . .9300 ?
C406 C407 . 1.400(10) ?
C407 C408 . 1.394(9) ?
C407 H407 . .9300 ?
C408 C409 . 1.409(9) ?
C410 C411 . 1.329(9) ?
C410 H410 . .9300 ?
C411 C412 . 1.462(9) ?
C414 C422 . 1.491(10) ?
C414 C415 . 1.526(9) ?
C414 H414 . .9800 ?
C422 H42G . .9600 ?
C422 H42H . .9600 ?
C422 H42I . .9600 ?
C419 C418 . 1.489(10) ?
C419 C421 . 1.490(10) ?
C419 C420 . 1.526(10) ?
C420 H42A . .9600 ?
C420 H42B . .9600 ?
C420 H42C . .9600 ?
C421 H42D . .9600 ?
C421 H42E . .9600 ?
C421 H42F . .9600 ?
C418 C417 . 1.328(9) ?
C418 H418 . .9300 ?
C417 H417 . .9300 ?
C423 H42J . .9600 ?
C423 H42K . .9600 ?
C423 H42L . .9600 ?
C502 H50A . .9600 ?
C502 H50B . .9600 ?
C502 H50C . .9600 ?

loop_
_geom_hbond_atom_site_label_D
_geom_hbond_atom_site_label_H
_geom_hbond_atom_site_label_A
_geom_hbond_site_symmetry_A
_geom_hbond_distance_DH
_geom_hbond_distance_HA
_geom_hbond_distance_DA
_geom_hbond_angle_DHA
_geom_hbond_publ_flag
N313 H313 O203 2_656 .86 2.007 2.847(6) 165 yes
N301 H301 O302 2_646 .86 2.128 2.919(6) 153 yes
N201 H201 O202 2_755 .86 2.197 2.936(6) 144 yes
N213 H213 O303 2_646 .86 2.030 2.834(6) 155 yes
N113 H113 O403 . .86 2.017 2.861(6) 167 yes
N413 H413 O103 . .86 2.083 2.900(6) 158 yes
N401 H401 O402 2_657 .86 2.074 2.859(6) 152 yes
N101 H101 O102 2_746 .86 2.121 2.928(6) 156 yes
O501 H501 O103 2_656 .82 1.872 2.677(6) 167 yes

loop_
_geom_torsion_atom_site_label_1
_geom_torsion_atom_site_label_2
_geom_torsion_atom_site_label_3
_geom_torsion_atom_site_label_4
_geom_torsion
_geom_torsion_publ_flag
C108 N101 C102 C103 -1.3(10) ?
C108 N101 C102 C119 -173.4(8) ?
N101 C102 C103 C110 -178.1(9) ?
C119 C102 C103 C110 -6.9(15) ?
N101 C102 C103 C109 4.2(9) ?
C119 C102 C103 C109 175.5(8) ?
C109 C104 C105 C106 .3(14) ?
C104 C105 C106 C107 -3.4(14) ?
C104 C105 C106 O101 -178.1(8) ?
C123 O101 C106 C107 178.5(8) ?
C123 O101 C106 C105 -6.4(13) ?
C105 C106 C107 C108 2.4(14) ?
O101 C106 C107 C108 177.3(8) ?
C102 N101 C108 C107 -178.9(9) ?
C102 N101 C108 C109 -2.2(10) ?
C106 C107 C108 N101 178.0(9) ?
C106 C107 C108 C109 1.8(13) ?
C105 C104 C109 C108 3.4(13) ?
C105 C104 C109 C103 174.8(9) ?
N101 C108 C109 C104 178.4(8) ?
C107 C108 C109 C104 -4.5(13) ?
N101 C108 C109 C103 4.7(9) ?
C107 C108 C109 C103 -178.3(8) ?
C102 C103 C109 C104 -177.5(10) ?
C110 C103 C109 C104 4.5(15) ?
C102 C103 C109 C108 -5.6(9) ?
C110 C103 C109 C108 176.5(7) ?
C102 C103 C110 C111 -.3(19) ?
C109 C103 C110 C111 177.1(11) ?
C103 C110 C111 N116 -9(2) ?
C103 C110 C111 C112 176.1(10) ?
C115 N116 C111 C110 165.8(11) ?
C117 N116 C111 C110 -37.8(15) ?
C115 N116 C111 C112 -19.1(16) ?
C117 N116 C111 C112 137.3(8) ?
C114 N113 C112 O103 -178.0(7) ?
C114 N113 C112 C111 -2.8(12) ?
C110 C111 C112 O103 7.8(13) ?
N116 C111 C112 O103 -167.7(8) ?
C110 C111 C112 N113 -167.4(8) ?
N116 C111 C112 N113 17.1(12) ?
C112 N113 C114 C115 -10.6(12) ?
C112 N113 C114 C122 -135.7(9) ?
C111 N116 C115 O102 -178.5(12) ?
C117 N116 C115 O102 24.4(18) ?
C111 N116 C115 C114 6.1(19) ?
C117 N116 C115 C114 -150.9(10) ?
N113 C114 C115 O102 -166.5(12) ?
C122 C114 C115 O102 -43.7(17) ?
N113 C114 C115 N116 8.7(16) ?
C122 C114 C115 N116 131.6(12) ?
C103 C102 C119 C118 63.5(11) ?
N101 C102 C119 C118 -126.4(8) ?
C103 C102 C119 C120 176.6(9) ?
N101 C102 C119 C120 -13.3(12) ?
C103 C102 C119 C121 -55.4(12) ?
N101 C102 C119 C121 114.7(9) ?
C102 C119 C118 C117 -84.1(11) yes
C120 C119 C118 C117 160.1(9) ?
C121 C119 C118 C117 34.6(12) ?
C119 C118 C117 N116 2.8(15) ?
C115 N116 C117 C118 -128.8(12) ?
C111 N116 C117 C118 73.0(13) yes
C208 N201 C202 C203 -2.4(9) ?
C208 N201 C202 C219 -179.6(7) ?
N201 C202 C203 C209 .7(8) ?
C219 C202 C203 C209 177.8(7) ?
N201 C202 C203 C210 -175.1(7) ?
C219 C202 C203 C210 1.9(14) ?
C209 C204 C205 C206 -1.2(11) ?
C223 O201 C206 C207 -176.8(7) ?
C223 O201 C206 C205 5.3(12) ?
C204 C205 C206 O201 178.6(7) ?
C204 C205 C206 C207 .8(11) ?
O201 C206 C207 C208 -177.5(7) ?
C205 C206 C207 C208 .5(11) ?
C206 C207 C208 C209 -1.5(13) ?
C206 C207 C208 N201 -180.0(7) ?
C202 N201 C208 C207 -178.3(8) ?
C202 N201 C208 C209 3.0(9) ?
C205 C204 C209 C208 .3(12) ?
C205 C204 C209 C203 -176.6(8) ?
C207 C208 C209 C204 1.1(13) ?
N201 C208 C209 C204 179.8(7) ?
C207 C208 C209 C203 178.7(8) ?
N201 C208 C209 C203 -2.5(9) ?
C202 C203 C209 C204 178.3(9) ?
C210 C203 C209 C204 -5.2(13) ?
C202 C203 C209 C208 1.2(9) ?
C210 C203 C209 C208 177.6(7) ?
C202 C203 C210 C211 -14.4(15) ?
C209 C203 C210 C211 170.3(8) ?
C203 C210 C211 N216 -4.8(14) ?
C203 C210 C211 C212 178.1(8) ?
C215 N216 C211 C210 157.9(7) ?
C217 N216 C211 C210 -36.4(11) ?
C215 N216 C211 C212 -25.1(10) ?
C217 N216 C211 C212 140.6(6) ?
C214 N213 C212 O203 -156.9(7) ?
C214 N213 C212 C211 20.7(11) ?
C210 C211 C212 O203 12.6(11) ?
N216 C211 C212 O203 -164.8(7) ?
C210 C211 C212 N213 -164.8(7) ?
N216 C211 C212 N213 17.7(10) ?
C212 N213 C214 C222 -169.4(8) ?
C212 N213 C214 C215 -47.4(10) ?
C211 N216 C215 O202 173.5(7) ?
C217 N216 C215 O202 7.5(11) ?
C211 N216 C215 C214 -5.7(11) ?
C217 N216 C215 C214 -171.6(6) ?
N213 C214 C215 O202 -140.6(7) ?
C222 C214 C215 O202 -20.5(12) ?
N213 C214 C215 N216 38.6(10) ?
C222 C214 C215 N216 158.7(8) ?
N201 C202 C219 C221 113.4(8) ?
C203 C202 C219 C221 -63.3(10) ?
N201 C202 C219 C218 -120.5(7) ?
C203 C202 C219 C218 62.8(10) ?
N201 C202 C219 C220 -8.3(10) ?
C203 C202 C219 C220 175.0(7) ?
C221 C219 C218 C217 40.5(9) ?
C202 C219 C218 C217 -84.3(8) yes
C220 C219 C218 C217 158.9(6) ?
C219 C218 C217 N216 -1.4(10) ?
C215 N216 C217 C218 -119.5(8) ?
C211 N216 C217 C218 74.5(9) yes
C308 N301 C302 C303 -2.4(8) ?
C308 N301 C302 C319 179.6(6) ?
N301 C302 C303 C309 2.6(7) ?
C319 C302 C303 C309 -179.6(6) ?
N301 C302 C303 C310 -174.9(7) ?
C319 C302 C303 C310 3.0(13) ?
C309 C304 C305 C306 6.3(13) ?
C304 C305 C306 C307 -4.6(13) ?
C304 C305 C306 O301 178.2(8) ?
C323 O301 C306 C307 169.9(8) ?
C323 O301 C306 C305 -12.7(12) ?
C305 C306 C307 C308 2.4(13) ?
O301 C306 C307 C308 179.8(7) ?
C306 C307 C308 C309 -2.0(12) ?
C306 C307 C308 N301 178.3(7) ?
C302 N301 C308 C307 -179.1(8) ?
C302 N301 C308 C309 1.1(8) ?
C307 C308 C309 C304 3.7(11) ?
N301 C308 C309 C304 -176.5(6) ?
C307 C308 C309 C303 -179.3(7) ?
N301 C308 C309 C303 .5(8) ?
C305 C304 C309 C308 -5.7(11) ?
C305 C304 C309 C303 178.2(8) ?
C302 C303 C309 C308 -1.9(8) ?
C310 C303 C309 C308 176.0(6) ?
C302 C303 C309 C304 174.4(8) ?
C310 C303 C309 C304 -7.7(12) ?
C302 C303 C310 C311 -5.2(15) ?
C309 C303 C310 C311 177.7(8) ?
C303 C310 C311 N316 -8.8(15) ?
C303 C310 C311 C312 176.3(8) ?
C315 N316 C311 C310 157.2(8) ?
C317 N316 C311 C310 -39.5(11) ?
C315 N316 C311 C312 -27.8(9) ?
C317 N316 C311 C312 135.5(7) ?
C314 N313 C312 O303 -159.2(7) ?
C314 N313 C312 C311 18.4(9) ?
C310 C311 C312 O303 13.4(11) ?
N316 C311 C312 O303 -162.2(6) ?
C310 C311 C312 N313 -164.3(7) ?
N316 C311 C312 N313 20.1(9) ?
C312 N313 C314 C315 -46.5(8) ?
C312 N313 C314 C322 -170.0(6) ?
C311 N316 C315 O302 174.7(7) ?
C317 N316 C315 O302 11.8(10) ?
C311 N316 C315 C314 -2.3(10) ?
C317 N316 C315 C314 -165.3(6) ?
N313 C314 C315 O302 -140.2(7) ?
C322 C314 C315 O302 -17.7(11) ?
N313 C314 C315 N316 36.7(8) ?
C322 C314 C315 N316 159.2(6) ?
N301 C302 C319 C321 108.0(7) ?
C303 C302 C319 C321 -69.7(9) ?
N301 C302 C319 C318 -129.7(6) ?
C303 C302 C319 C318 52.6(9) ?
N301 C302 C319 C320 -12.5(9) ?
C303 C302 C319 C320 169.8(7) ?
C302 C319 C318 C317 -80.2(10) yes
C321 C319 C318 C317 41.2(11) ?
C320 C319 C318 C317 161.0(8) ?
C319 C318 C317 N316 -.4(14) ?
C315 N316 C317 C318 -119.5(9) ?
C311 N316 C317 C318 76.8(10) yes
C408 N401 C402 C403 .5(8) ?
C408 N401 C402 C419 -178.8(7) ?
N401 C402 C403 C410 175.6(7) ?
C419 C402 C403 C410 -5.2(12) ?
N401 C402 C403 C409 -1.1(7) ?
C419 C402 C403 C409 178.2(7) ?
C409 C404 C405 C406 3.4(12) ?
C423 O401 C406 C405 2.0(12) ?
C423 O401 C406 C407 -177.5(7) ?
C404 C405 C406 O401 177.8(7) ?
C404 C405 C406 C407 -2.8(12) ?
O401 C406 C407 C408 -179.1(7) ?
C405 C406 C407 C408 1.4(11) ?
C402 N401 C408 C407 175.1(8) ?
C402 N401 C408 C409 .2(8) ?
C406 C407 C408 N401 -175.1(7) ?
C406 C407 C408 C409 -.8(11) ?
C405 C404 C409 C408 -2.8(11) ?
C405 C404 C409 C403 174.1(8) ?
N401 C408 C409 C404 176.9(6) ?
C407 C408 C409 C404 1.5(11) ?
N401 C408 C409 C403 -.8(8) ?
C407 C408 C409 C403 -176.2(7) ?
C402 C403 C409 C404 -176.0(8) ?
C410 C403 C409 C404 7.1(13) ?
C402 C403 C409 C408 1.2(8) ?
C410 C403 C409 C408 -175.7(6) ?
C402 C403 C410 C411 12.0(15) ?
C409 C403 C410 C411 -171.8(9) ?
C403 C410 C411 N416 8.4(15) ?
C403 C410 C411 C412 -172.1(9) ?
C415 N416 C411 C410 -160.0(7) ?
C417 N416 C411 C410 33.6(10) ?
C415 N416 C411 C412 20.5(9) ?
C417 N416 C411 C412 -145.9(7) ?
C414 N413 C412 O403 168.7(6) ?
C414 N413 C412 C411 -11.7(10) ?
C410 C411 C412 O403 -17.6(11) ?
N416 C411 C412 O403 161.9(6) ?
C410 C411 C412 N413 162.8(7) ?
N416 C411 C412 N413 -17.7(9) ?
C412 N413 C414 C422 -89.6(8) ?
C412 N413 C414 C415 35.3(9) ?
C411 N416 C415 O402 -175.1(6) ?
C417 N416 C415 O402 -7.8(10) ?
C411 N416 C415 C414 5.0(10) ?
C417 N416 C415 C414 172.2(6) ?
N413 C414 C415 O402 149.2(6) ?
C422 C414 C415 O402 -84.0(9) ?
N413 C414 C415 N416 -30.8(9) ?
C422 C414 C415 N416 95.9(7) ?
N401 C402 C419 C418 124.4(7) ?
C403 C402 C419 C418 -54.7(9) ?
N401 C402 C419 C421 -113.5(8) ?
C403 C402 C419 C421 67.4(10) ?
N401 C402 C419 C420 7.0(10) ?
C403 C402 C419 C420 -172.1(7) ?
C421 C419 C418 C417 -38.3(11) ?
C402 C419 C418 C417 82.3(9) yes
C420 C419 C418 C417 -158.7(8) ?
C419 C418 C417 N416 -3.3(13) ?
C415 N416 C417 C418 121.2(8) ?
C411 N416 C417 C418 -71.4(10) yes

loop_
_cod_related_entry_id
_cod_related_entry_database
_cod_related_entry_code
1 ChemSpider 30654636
